data_7249773
loop_
_publ_author_name
'Ali, Muhammad Imran'
'Hussain, Javid'
'Anwar, Muhammad Usman'
'Al-Harrasi, Ahmed'
'Naseer, Muhammad Moazzam'

_publ_section_title
;
 Intramolecular noncovalent C-bonding driven conformational preference in
 spiroisatin-based N-acyl hydrazones
;
_journal_issue 2
_journal_name_full 'RSC Advances'
_journal_page_first 1152
_journal_page_last 1162
_journal_paper_doi 10.1039/D4RA08086F
_journal_volume 15
_journal_year 2025
_chemical_formula_moiety 'C19 H17 N3 O5'
_chemical_formula_sum 'C19 H17 N3 O5'
_chemical_formula_weight 367.35
_space_group_crystal_system monoclinic
_space_group_IT_number 14
_space_group_name_Hall '-P 2ybc'
_space_group_name_H-M_alt 'P 1 21/c 1'
_atom_sites_solution_hydrogens mixed
_audit_creation_method SHELXL-2018/3
_audit_update_record
;
2024-11-17 deposited with the CCDC.	2025-01-07 downloaded from the CCDC.
;
_cell_angle_alpha 90
_cell_angle_beta 101.684(17)
_cell_angle_gamma 90
_cell_formula_units_Z 4
_cell_length_a 12.995(3)
_cell_length_b 14.110(3)
_cell_length_c 9.660(3)
_cell_measurement_reflns_used 6709
_cell_measurement_temperature 296(2)
_cell_measurement_theta_max 24.04
_cell_measurement_theta_min 3.20
_cell_volume 1734.6(8)
_computing_cell_refinement 'Bruker SAINT'
_computing_data_collection 'Bruker APEX2'
_computing_data_reduction 'Bruker SAINT'
_computing_molecular_graphics 'Bruker SHELXTL'
_computing_publication_material 'Bruker SHELXTL'
_computing_structure_refinement 'SHELXL-2018/3 (Sheldrick, 2018)'
_computing_structure_solution 'SHELXT 2018/2 (Sheldrick, 2018)'
_diffrn_ambient_temperature 296(2)
_diffrn_measured_fraction_theta_full 0.988
_diffrn_measured_fraction_theta_max 0.988
_diffrn_measurement_device_type 'Bruker APEX-II CCD'
_diffrn_measurement_method '\f and \w scans'
_diffrn_radiation_type MoK\a
_diffrn_radiation_wavelength 0.71073
_diffrn_reflns_av_R_equivalents 0.0766
_diffrn_reflns_av_unetI/netI 0.0338
_diffrn_reflns_Laue_measured_fraction_full 0.988
_diffrn_reflns_Laue_measured_fraction_max 0.988
_diffrn_reflns_limit_h_max 15
_diffrn_reflns_limit_h_min -15
_diffrn_reflns_limit_k_max 16
_diffrn_reflns_limit_k_min -16
_diffrn_reflns_limit_l_max 11
_diffrn_reflns_limit_l_min -11
_diffrn_reflns_number 30719
_diffrn_reflns_point_group_measured_fraction_full 0.988
_diffrn_reflns_point_group_measured_fraction_max 0.988
_diffrn_reflns_theta_full 25.010
_diffrn_reflns_theta_max 25.010
_diffrn_reflns_theta_min 3.202
_exptl_absorpt_coefficient_mu 0.104
_exptl_absorpt_correction_T_max 0.7451
_exptl_absorpt_correction_T_min 0.6771
_exptl_absorpt_correction_type multi-scan
_exptl_absorpt_process_details SADABS
_exptl_crystal_colour colorless
_exptl_crystal_density_diffrn 1.407
_exptl_crystal_description plate
_exptl_crystal_F_000 768
_exptl_crystal_size_max 0.5
_exptl_crystal_size_mid 0.112
_exptl_crystal_size_min 0.08
_refine_diff_density_max 0.166
_refine_diff_density_min -0.189
_refine_diff_density_rms 0.047
_refine_ls_extinction_method none
_refine_ls_goodness_of_fit_ref 1.112
_refine_ls_hydrogen_treatment mixed
_refine_ls_matrix_type full
_refine_ls_number_parameters 247
_refine_ls_number_reflns 3026
_refine_ls_number_restraints 1
_refine_ls_restrained_S_all 1.112
_refine_ls_R_factor_all 0.0958
_refine_ls_R_factor_gt 0.0557
_refine_ls_shift/su_max 0.000
_refine_ls_shift/su_mean 0.000
_refine_ls_structure_factor_coef Fsqd
_refine_ls_weighting_details 'w=1/[\s^2^(Fo^2^)+(0.0410P)^2^+1.4874P] where P=(Fo^2^+2Fc^2^)/3'
_refine_ls_weighting_scheme calc
_refine_ls_wR_factor_gt 0.1115
_refine_ls_wR_factor_ref 0.1363
_reflns_Friedel_coverage 0.000
_reflns_number_gt 2094
_reflns_number_total 3026
_reflns_threshold_expression 'I > 2\s(I)'
_cod_data_source_file d4ra08086f2.cif
_cod_data_source_block AL_3OH_0ma_a
_cod_depositor_comments
;
The following automatic conversions were performed:

data item '_exptl_absorpt_correction_type' value 'MULTI-SCAN' was
changed to 'multi-scan' in accordance with the
/home/data/users/saulius/crontab/automatic-downloads/rss-feeds/RSC/lib/dictionaries/cif_core.dic
dictionary named 'cif_core.dic' version 2.4.2 last updated on
2011-04-26.

Automatic conversion script
Id: cif_fix_values 8170 2020-07-09 18:12:32Z antanas 
;
_cod_original_sg_symbol_H-M 'P 21/c'
_cod_database_code 7249773
_shelx_shelxl_version_number 2018/3
_shelx_space_group_comment
;
The symmetry employed for this shelxl refinement is uniquely defined
by the following loop, which should always be used as a source of
symmetry information in preference to the above space-group names.
They are only intended as comments.
;

loop_
_space_group_symop_operation_xyz
'x, y, z'
'-x, y+1/2, -z+1/2'
'-x, -y, -z'
'x, -y-1/2, z-1/2'

loop_
_atom_site_label
_atom_site_type_symbol
_atom_site_fract_x
_atom_site_fract_y
_atom_site_fract_z
_atom_site_U_iso_or_equiv
_atom_site_adp_type
_atom_site_occupancy
_atom_site_site_symmetry_order
_atom_site_calc_flag
_atom_site_refinement_flags_posn
_atom_site_refinement_flags_adp
_atom_site_refinement_flags_occupancy
_atom_site_disorder_assembly
_atom_site_disorder_group
O1 O 0.26051(16) 0.26291(14) 0.30008(19) 0.0503(5) Uani 1 1 d . . . . .
O2 O 0.1005(2) 0.05127(15) 0.1810(2) 0.0609(6) Uani 1 1 d D . . . .
H1B H 0.134(3) 0.090(2) 0.238(4) 0.091 Uiso 1 1 d D U . . .
O3 O 0.51644(18) 0.31256(16) 0.3887(2) 0.0619(6) Uani 1 1 d . . . . .
O4 O 0.43768(17) 0.42703(15) 0.1289(2) 0.0565(6) Uani 1 1 d . . . . .
O5 O 0.56708(15) 0.50352(14) 0.2757(2) 0.0537(6) Uani 1 1 d . . . . .
N1 N 0.23853(16) 0.19122(14) 0.5001(2) 0.0344(5) Uani 1 1 d . . . . .
H1 H 0.247476 0.192379 0.590796 0.041 Uiso 1 1 d R U . . .
N2 N 0.18527(16) 0.11850(15) 0.4231(2) 0.0335(5) Uani 1 1 d . . . . .
N3 N 0.38146(18) 0.40339(16) 0.4375(2) 0.0416(6) Uani 1 1 d . . . . .
C1 C 0.2765(2) 0.26047(18) 0.4286(3) 0.0330(6) Uani 1 1 d . . . . .
C2 C 0.15947(19) 0.04466(18) 0.4849(3) 0.0350(6) Uani 1 1 d . . . . .
H2 H 0.176176 0.039721 0.582900 0.042 Uiso 1 1 calc R U . . .
C3 C 0.10375(19) -0.03135(18) 0.3999(3) 0.0344(6) Uani 1 1 d . . . . .
C4 C 0.0763(2) -0.02592(19) 0.2529(3) 0.0410(7) Uani 1 1 d . . . . .
C5 C 0.0231(3) -0.0999(2) 0.1756(4) 0.0574(8) Uani 1 1 d . . . . .
H5 H 0.004947 -0.095547 0.077651 0.069 Uiso 1 1 calc R U . . .
C6 C -0.0030(3) -0.1797(2) 0.2425(4) 0.0575(9) Uani 1 1 d . . . . .
H6 H -0.038039 -0.229330 0.189436 0.069 Uiso 1 1 calc R U . . .
C7 C 0.0220(2) -0.1866(2) 0.3857(4) 0.0549(8) Uani 1 1 d . . . . .
H7 H 0.003202 -0.240337 0.430586 0.066 Uiso 1 1 calc R U . . .
C8 C 0.0755(2) -0.1133(2) 0.4648(3) 0.0475(7) Uani 1 1 d . . . . .
H8 H 0.092884 -0.118751 0.562732 0.057 Uiso 1 1 calc R U . . .
C9 C 0.3416(2) 0.3339(2) 0.5222(3) 0.0442(7) Uani 1 1 d . . . . .
H9A H 0.298741 0.364897 0.580077 0.053 Uiso 1 1 calc R U . . .
H9B H 0.399838 0.303006 0.584669 0.053 Uiso 1 1 calc R U . . .
C10 C 0.4625(2) 0.3833(2) 0.3715(3) 0.0424(7) Uani 1 1 d . . . . .
C11 C 0.4668(2) 0.46550(19) 0.2662(3) 0.0405(7) Uani 1 1 d . . . . .
C12 C 0.3858(2) 0.53327(19) 0.2965(3) 0.0423(7) Uani 1 1 d . . . . .
C13 C 0.3569(3) 0.6230(2) 0.2451(4) 0.0586(9) Uani 1 1 d . . . . .
H13 H 0.392364 0.652458 0.182426 0.070 Uiso 1 1 calc R U . . .
C14 C 0.2748(3) 0.6677(3) 0.2882(4) 0.0758(11) Uani 1 1 d . . . . .
H14 H 0.254999 0.728392 0.255531 0.091 Uiso 1 1 calc R U . . .
C15 C 0.2219(3) 0.6232(3) 0.3793(4) 0.0772(11) Uani 1 1 d . . . . .
H15 H 0.165339 0.653877 0.405235 0.093 Uiso 1 1 calc R U . . .
C16 C 0.2503(3) 0.5341(3) 0.4335(4) 0.0614(9) Uani 1 1 d . . . . .
H16 H 0.214364 0.504745 0.495672 0.074 Uiso 1 1 calc R U . . .
C17 C 0.3339(2) 0.4906(2) 0.3919(3) 0.0406(7) Uani 1 1 d . . . . .
C18 C 0.6188(3) 0.4468(3) 0.1876(4) 0.0747(11) Uani 1 1 d . . . . .
H18A H 0.669439 0.404724 0.244349 0.090 Uiso 1 1 calc R U . . .
H18B H 0.654912 0.486535 0.130748 0.090 Uiso 1 1 calc R U . . .
C19 C 0.5331(3) 0.3915(3) 0.0959(4) 0.0725(11) Uani 1 1 d . . . . .
H19A H 0.534040 0.401348 -0.003197 0.087 Uiso 1 1 calc R U . . .
H19B H 0.540875 0.324342 0.116732 0.087 Uiso 1 1 calc R U . . .

loop_
_atom_site_aniso_label
_atom_site_aniso_U_11
_atom_site_aniso_U_22
_atom_site_aniso_U_33
_atom_site_aniso_U_23
_atom_site_aniso_U_13
_atom_site_aniso_U_12
O1 0.0692(14) 0.0602(13) 0.0229(11) 0.0021(9) 0.0126(9) -0.0113(11)
O2 0.0949(18) 0.0556(14) 0.0284(12) -0.0001(10) 0.0036(11) -0.0164(12)
O3 0.0777(15) 0.0518(13) 0.0610(15) 0.0067(11) 0.0257(12) 0.0113(12)
O4 0.0755(15) 0.0650(14) 0.0309(12) -0.0100(10) 0.0153(10) -0.0218(12)
O5 0.0522(12) 0.0525(12) 0.0612(14) -0.0136(11) 0.0226(11) -0.0192(10)
N1 0.0467(13) 0.0402(12) 0.0162(11) -0.0020(9) 0.0060(9) -0.0066(10)
N2 0.0396(12) 0.0363(12) 0.0246(12) -0.0015(10) 0.0061(9) -0.0013(10)
N3 0.0530(14) 0.0425(13) 0.0328(13) 0.0020(11) 0.0166(11) -0.0066(11)
C1 0.0384(14) 0.0386(14) 0.0235(15) 0.0002(11) 0.0099(11) -0.0004(12)
C2 0.0405(15) 0.0432(15) 0.0216(14) 0.0022(12) 0.0068(11) 0.0048(12)
C3 0.0335(13) 0.0350(14) 0.0360(16) -0.0007(12) 0.0104(11) 0.0036(11)
C4 0.0481(16) 0.0380(15) 0.0361(17) -0.0021(13) 0.0069(13) -0.0010(13)
C5 0.067(2) 0.058(2) 0.0429(19) -0.0104(16) 0.0015(16) -0.0051(17)
C6 0.0567(19) 0.0464(18) 0.069(2) -0.0162(17) 0.0123(17) -0.0098(15)
C7 0.0567(19) 0.0371(16) 0.076(3) -0.0001(16) 0.0260(18) -0.0051(15)
C8 0.0523(17) 0.0467(17) 0.0460(18) 0.0080(14) 0.0162(14) 0.0047(14)
C9 0.0626(18) 0.0484(16) 0.0245(15) -0.0019(12) 0.0161(13) -0.0171(14)
C10 0.0493(17) 0.0439(17) 0.0346(16) -0.0063(13) 0.0099(13) -0.0095(14)
C11 0.0480(16) 0.0448(16) 0.0299(15) -0.0040(12) 0.0108(12) -0.0159(13)
C12 0.0495(16) 0.0447(16) 0.0312(16) 0.0009(13) 0.0047(13) -0.0086(13)
C13 0.073(2) 0.0502(19) 0.050(2) 0.0079(15) 0.0071(17) -0.0027(17)
C14 0.082(3) 0.062(2) 0.079(3) 0.009(2) 0.004(2) 0.020(2)
C15 0.065(2) 0.085(3) 0.084(3) 0.001(2) 0.019(2) 0.027(2)
C16 0.056(2) 0.074(2) 0.058(2) 0.0043(18) 0.0193(17) 0.0047(17)
C17 0.0425(15) 0.0480(16) 0.0308(16) -0.0013(13) 0.0061(12) -0.0042(13)
C18 0.072(2) 0.078(2) 0.087(3) -0.014(2) 0.047(2) -0.011(2)
C19 0.108(3) 0.069(2) 0.052(2) -0.0115(18) 0.043(2) -0.011(2)

loop_
_atom_type_symbol
_atom_type_description
_atom_type_scat_dispersion_real
_atom_type_scat_dispersion_imag
_atom_type_scat_source
C C 0.0033 0.0016 'International Tables Vol C Tables 4.2.6.8 and 6.1.1.4'
H H 0.0000 0.0000 'International Tables Vol C Tables 4.2.6.8 and 6.1.1.4'
N N 0.0061 0.0033 'International Tables Vol C Tables 4.2.6.8 and 6.1.1.4'
O O 0.0106 0.0060 'International Tables Vol C Tables 4.2.6.8 and 6.1.1.4'

loop_
_geom_angle_atom_site_label_1
_geom_angle_atom_site_label_2
_geom_angle_atom_site_label_3
_geom_angle
_geom_angle_site_symmetry_1
_geom_angle_site_symmetry_3
_geom_angle_publ_flag
C4 O2 H1B 109(3) . . ?
C11 O4 C19 105.3(2) . . ?
C11 O5 C18 106.9(2) . . ?
C1 N1 N2 117.5(2) . . ?
C1 N1 H1 121.4 . . ?
N2 N1 H1 121.1 . . ?
C2 N2 N1 120.6(2) . . ?
C10 N3 C17 111.5(2) . . ?
C10 N3 C9 121.6(2) . . ?
C17 N3 C9 126.0(2) . . ?
O1 C1 N1 122.7(2) . . ?
O1 C1 C9 123.2(2) . . ?
N1 C1 C9 114.1(2) . . ?
N2 C2 C3 119.1(2) . . ?
N2 C2 H2 120.5 . . ?
C3 C2 H2 120.5 . . ?
C4 C3 C8 117.7(2) . . ?
C4 C3 C2 122.0(2) . . ?
C8 C3 C2 120.2(3) . . ?
O2 C4 C5 118.0(3) . . ?
O2 C4 C3 121.7(2) . . ?
C5 C4 C3 120.3(3) . . ?
C6 C5 C4 120.6(3) . . ?
C6 C5 H5 119.7 . . ?
C4 C5 H5 119.7 . . ?
C7 C6 C5 120.4(3) . . ?
C7 C6 H6 119.8 . . ?
C5 C6 H6 119.8 . . ?
C6 C7 C8 119.9(3) . . ?
C6 C7 H7 120.1 . . ?
C8 C7 H7 120.1 . . ?
C7 C8 C3 121.2(3) . . ?
C7 C8 H8 119.4 . . ?
C3 C8 H8 119.4 . . ?
N3 C9 C1 110.4(2) . . ?
N3 C9 H9A 109.6 . . ?
C1 C9 H9A 109.6 . . ?
N3 C9 H9B 109.6 . . ?
C1 C9 H9B 109.6 . . ?
H9A C9 H9B 108.1 . . ?
O3 C10 N3 125.9(3) . . ?
O3 C10 C11 127.5(3) . . ?
N3 C10 C11 106.5(2) . . ?
O5 C11 O4 106.2(2) . . ?
O5 C11 C12 115.3(2) . . ?
O4 C11 C12 111.4(2) . . ?
O5 C11 C10 113.7(2) . . ?
O4 C11 C10 106.9(2) . . ?
C12 C11 C10 103.3(2) . . ?
C13 C12 C17 120.1(3) . . ?
C13 C12 C11 131.8(3) . . ?
C17 C12 C11 108.1(2) . . ?
C14 C13 C12 118.9(3) . . ?
C14 C13 H13 120.6 . . ?
C12 C13 H13 120.6 . . ?
C15 C14 C13 120.2(3) . . ?
C15 C14 H14 119.9 . . ?
C13 C14 H14 119.9 . . ?
C14 C15 C16 121.9(3) . . ?
C14 C15 H15 119.0 . . ?
C16 C15 H15 119.0 . . ?
C17 C16 C15 117.4(3) . . ?
C17 C16 H16 121.3 . . ?
C15 C16 H16 121.3 . . ?
C16 C17 C12 121.4(3) . . ?
C16 C17 N3 128.4(3) . . ?
C12 C17 N3 110.2(2) . . ?
O5 C18 C19 105.2(3) . . ?
O5 C18 H18A 110.7 . . ?
C19 C18 H18A 110.7 . . ?
O5 C18 H18B 110.7 . . ?
C19 C18 H18B 110.7 . . ?
H18A C18 H18B 108.8 . . ?
O4 C19 C18 105.1(3) . . ?
O4 C19 H19A 110.7 . . ?
C18 C19 H19A 110.7 . . ?
O4 C19 H19B 110.7 . . ?
C18 C19 H19B 110.7 . . ?
H19A C19 H19B 108.8 . . ?

loop_
_geom_bond_atom_site_label_1
_geom_bond_atom_site_label_2
_geom_bond_distance
_geom_bond_site_symmetry_2
_geom_bond_publ_flag
O1 C1 1.217(3) . ?
O2 C4 1.362(3) . ?
O2 H1B 0.830(19) . ?
O3 C10 1.212(3) . ?
O4 C11 1.411(3) . ?
O4 C19 1.432(4) . ?
O5 C11 1.395(3) . ?
O5 C18 1.430(4) . ?
N1 C1 1.347(3) . ?
N1 N2 1.370(3) . ?
N1 H1 0.8600 . ?
N2 C2 1.279(3) . ?
N3 C10 1.366(4) . ?
N3 C17 1.408(4) . ?
N3 C9 1.439(3) . ?
C1 C9 1.516(4) . ?
C2 C3 1.452(4) . ?
C2 H2 0.9300 . ?
C3 C4 1.395(4) . ?
C3 C8 1.400(4) . ?
C4 C5 1.384(4) . ?
C5 C6 1.376(5) . ?
C5 H5 0.9300 . ?
C6 C7 1.359(5) . ?
C6 H6 0.9300 . ?
C7 C8 1.386(4) . ?
C7 H7 0.9300 . ?
C8 H8 0.9300 . ?
C9 H9A 0.9700 . ?
C9 H9B 0.9700 . ?
C10 C11 1.551(4) . ?
C11 C12 1.494(4) . ?
C12 C13 1.383(4) . ?
C12 C17 1.386(4) . ?
C13 C14 1.375(5) . ?
C13 H13 0.9300 . ?
C14 C15 1.373(5) . ?
C14 H14 0.9300 . ?
C15 C16 1.383(5) . ?
C15 H15 0.9300 . ?
C16 C17 1.376(4) . ?
C16 H16 0.9300 . ?
C18 C19 1.494(5) . ?
C18 H18A 0.9700 . ?
C18 H18B 0.9700 . ?
C19 H19A 0.9700 . ?
C19 H19B 0.9700 . ?

loop_
_geom_torsion_atom_site_label_1
_geom_torsion_atom_site_label_2
_geom_torsion_atom_site_label_3
_geom_torsion_atom_site_label_4
_geom_torsion
_geom_torsion_site_symmetry_1
_geom_torsion_site_symmetry_2
_geom_torsion_site_symmetry_3
_geom_torsion_site_symmetry_4
_geom_torsion_publ_flag
C1 N1 N2 C2 170.7(2) . . . . ?
N2 N1 C1 O1 3.9(4) . . . . ?
N2 N1 C1 C9 -175.4(2) . . . . ?
N1 N2 C2 C3 -179.6(2) . . . . ?
N2 C2 C3 C4 -0.8(4) . . . . ?
N2 C2 C3 C8 179.4(2) . . . . ?
C8 C3 C4 O2 179.9(3) . . . . ?
C2 C3 C4 O2 0.0(4) . . . . ?
C8 C3 C4 C5 -0.1(4) . . . . ?
C2 C3 C4 C5 -180.0(3) . . . . ?
O2 C4 C5 C6 179.8(3) . . . . ?
C3 C4 C5 C6 -0.2(5) . . . . ?
C4 C5 C6 C7 0.8(5) . . . . ?
C5 C6 C7 C8 -0.9(5) . . . . ?
C6 C7 C8 C3 0.6(4) . . . . ?
C4 C3 C8 C7 -0.1(4) . . . . ?
C2 C3 C8 C7 179.8(3) . . . . ?
C10 N3 C9 C1 -74.6(3) . . . . ?
C17 N3 C9 C1 93.7(3) . . . . ?
O1 C1 C9 N3 -0.9(4) . . . . ?
N1 C1 C9 N3 178.3(2) . . . . ?
C17 N3 C10 O3 -178.9(3) . . . . ?
C9 N3 C10 O3 -9.1(4) . . . . ?
C17 N3 C10 C11 -2.0(3) . . . . ?
C9 N3 C10 C11 167.9(2) . . . . ?
C18 O5 C11 O4 -31.2(3) . . . . ?
C18 O5 C11 C12 -155.0(3) . . . . ?
C18 O5 C11 C10 86.0(3) . . . . ?
C19 O4 C11 O5 34.4(3) . . . . ?
C19 O4 C11 C12 160.6(2) . . . . ?
C19 O4 C11 C10 -87.3(3) . . . . ?
O3 C10 C11 O5 -52.4(4) . . . . ?
N3 C10 C11 O5 130.8(2) . . . . ?
O3 C10 C11 O4 64.4(4) . . . . ?
N3 C10 C11 O4 -112.4(2) . . . . ?
O3 C10 C11 C12 -178.0(3) . . . . ?
N3 C10 C11 C12 5.2(3) . . . . ?
O5 C11 C12 C13 50.4(4) . . . . ?
O4 C11 C12 C13 -70.7(4) . . . . ?
C10 C11 C12 C13 175.0(3) . . . . ?
O5 C11 C12 C17 -131.1(2) . . . . ?
O4 C11 C12 C17 107.8(3) . . . . ?
C10 C11 C12 C17 -6.6(3) . . . . ?
C17 C12 C13 C14 -1.3(5) . . . . ?
C11 C12 C13 C14 177.1(3) . . . . ?
C12 C13 C14 C15 -0.8(6) . . . . ?
C13 C14 C15 C16 1.8(6) . . . . ?
C14 C15 C16 C17 -0.5(6) . . . . ?
C15 C16 C17 C12 -1.7(5) . . . . ?
C15 C16 C17 N3 176.1(3) . . . . ?
C13 C12 C17 C16 2.6(4) . . . . ?
C11 C12 C17 C16 -176.1(3) . . . . ?
C13 C12 C17 N3 -175.6(3) . . . . ?
C11 C12 C17 N3 5.8(3) . . . . ?
C10 N3 C17 C16 179.7(3) . . . . ?
C9 N3 C17 C16 10.4(5) . . . . ?
C10 N3 C17 C12 -2.3(3) . . . . ?
C9 N3 C17 C12 -171.6(2) . . . . ?
C11 O5 C18 C19 15.6(4) . . . . ?
C11 O4 C19 C18 -23.8(3) . . . . ?
O5 C18 C19 O4 5.2(4) . . . . ?
